data_6000714
loop_
_publ_author_name
'Cabeza, A.'
'Aranda, M. A. G.'
'Martinezlara, M.'
'Bruque, S.'
'Sanz, J.'

_publ_section_title
;
 Ab initio powder structure determination and thermal behavior of a new
 lead(II) phenylphosphonate, Pb(O3PC6H5)
;
_journal_issue 6
_journal_name_full 'Acta Crystallographica Section B'
_journal_page_first 982
_journal_page_last 988
_journal_paper_doi 10.1107/S0108768196006829
_journal_volume 52
_journal_year 1996
_chemical_formula_sum 'C6 H5 O3 P Pb'
_space_group_name_H-M_alt 'P -1'
_cell_angle_alpha 106.188
_cell_angle_beta 94.927
_cell_angle_gamma 96.977
_cell_length_a 13.6907
_cell_length_b 9.3327
_cell_length_c 7.0432
_cell_volume 851.04
_cod_duplicate_entry 2101630
_cod_database_code 6000714

loop_
_atom_site_label
_atom_site_fract_x
_atom_site_fract_y
_atom_site_fract_z
? ? ? ?
